data_7209011
loop_
_publ_author_name
'Jacobs, Tia'
'Barbour, Leonard J.'

_publ_section_title
;
 Solvent diffusion and binding in a &#x2018;nonporous&#x2019; molecular
 crystal
;
_journal_issue 8
_journal_name_full CrystEngComm
_journal_page_first 1512
_journal_paper_doi 10.1039/c2ce26404h
_journal_volume 15
_journal_year 2013
_chemical_formula_moiety 'C44 H44 Cd2 I4 N8, C H Cl3'
_chemical_formula_sum 'C45 H45 Cd2 Cl3 I4 N8'
_chemical_formula_weight 1536.64
_chemical_name_common 3_CHCl3
_chemical_name_systematic
;
?
;
_space_group_IT_number 12
_symmetry_cell_setting monoclinic
_symmetry_space_group_name_Hall '-C 2y'
_symmetry_space_group_name_H-M 'C 1 2/m 1'
_atom_sites_solution_hydrogens geom
_atom_sites_solution_primary direct
_atom_sites_solution_secondary difmap
_audit_creation_method SHELXL-97
_cell_angle_alpha 90.00
_cell_angle_beta 113.271(3)
_cell_angle_gamma 90.00
_cell_formula_units_Z 2
_cell_length_a 18.281(3)
_cell_length_b 16.193(3)
_cell_length_c 9.2445(17)
_cell_measurement_reflns_used 2658
_cell_measurement_temperature 100(2)
_cell_measurement_theta_max 27.83
_cell_measurement_theta_min 2.40
_cell_volume 2514.0(8)
_computing_cell_refinement 'SAINT (Bruker, 2002)'
_computing_data_collection 'SMART (Bruker, 2002)'
_computing_data_reduction SAINT
_computing_molecular_graphics
;
X-Seed (Barbour, 2001; Atwood & Barbour, 2003)
;
_computing_publication_material
;
X-Seed (Atwood & Barbour, 2003; Barbour, 2001)
;
_computing_structure_refinement 'SHELXL-97 (Sheldrick, 1997)'
_computing_structure_solution 'SHELXS-97 (Sheldrick, 1997)'
_diffrn_ambient_temperature 100(2)
_diffrn_measured_fraction_theta_full 0.989
_diffrn_measured_fraction_theta_max 0.988
_diffrn_measurement_device_type 'Bruker APEX CCD area-detector'
_diffrn_measurement_method \w
_diffrn_radiation_monochromator graphite
_diffrn_radiation_source 'fine-focus sealed tube'
_diffrn_radiation_type MoK\a
_diffrn_radiation_wavelength 0.71073
_diffrn_reflns_av_R_equivalents 0.0296
_diffrn_reflns_av_sigmaI/netI 0.0360
_diffrn_reflns_limit_h_max 18
_diffrn_reflns_limit_h_min -22
_diffrn_reflns_limit_k_max 19
_diffrn_reflns_limit_k_min -20
_diffrn_reflns_limit_l_max 11
_diffrn_reflns_limit_l_min -6
_diffrn_reflns_number 7287
_diffrn_reflns_theta_full 26.00
_diffrn_reflns_theta_max 26.37
_diffrn_reflns_theta_min 1.75
_diffrn_standards_number 0
_exptl_absorpt_coefficient_mu 3.502
_exptl_absorpt_correction_T_max 0.7320
_exptl_absorpt_correction_T_min 0.4997
_exptl_absorpt_correction_type multi-scan
_exptl_absorpt_process_details 'SADABS (Bruker, 2002)'
_exptl_crystal_colour colourless
_exptl_crystal_density_diffrn 2.030
_exptl_crystal_density_method 'not measured'
_exptl_crystal_description shard
_exptl_crystal_F_000 1460
_exptl_crystal_size_max 0.23
_exptl_crystal_size_mid 0.19
_exptl_crystal_size_min 0.10
_refine_diff_density_max 3.141
_refine_diff_density_min -1.626
_refine_diff_density_rms 0.264
_refine_ls_extinction_method none
_refine_ls_goodness_of_fit_ref 1.109
_refine_ls_hydrogen_treatment constr
_refine_ls_matrix_type full
_refine_ls_number_parameters 158
_refine_ls_number_reflns 2645
_refine_ls_number_restraints 14
_refine_ls_restrained_S_all 1.112
_refine_ls_R_factor_all 0.0585
_refine_ls_R_factor_gt 0.0535
_refine_ls_shift/su_max 0.001
_refine_ls_shift/su_mean 0.000
_refine_ls_structure_factor_coef Fsqd
_refine_ls_weighting_details 'calc w=1/[\s^2^(Fo^2^)+(0.0687P)^2^+62.9123P] where P=(Fo^2^+2Fc^2^)/3'
_refine_ls_weighting_scheme calc
_refine_ls_wR_factor_gt 0.1419
_refine_ls_wR_factor_ref 0.1447
_reflns_number_gt 2353
_reflns_number_total 2645
_reflns_threshold_expression >2sigma(I)
_cod_data_source_file c2ce26404h.txt
_cod_data_source_block 6
_cod_original_sg_symbol_H-M C2/m
_cod_database_code 7209011

loop_
_symmetry_equiv_pos_as_xyz
'x, y, z'
'-x, y, -z'
'x+1/2, y+1/2, z'
'-x+1/2, y+1/2, -z'
'-x, -y, -z'
'x, -y, z'
'-x+1/2, -y+1/2, -z'
'x+1/2, -y+1/2, z'

loop_
_atom_site_label
_atom_site_type_symbol
_atom_site_fract_x
_atom_site_fract_y
_atom_site_fract_z
_atom_site_U_iso_or_equiv
_atom_site_adp_type
_atom_site_occupancy
_atom_site_symmetry_multiplicity
_atom_site_calc_flag
_atom_site_refinement_flags
Cd1 Cd 0.73730(5) 0.0000 0.41842(9) 0.0181(2) Uani 1 2 d S
I2 I 0.90007(4) 0.0000 0.55646(8) 0.0222(2) Uani 1 2 d S
I3 I 0.67922(5) 0.0000 0.09621(8) 0.0261(2) Uani 1 2 d S
N4 N 0.6923(4) 0.1162(4) 0.4857(8) 0.0218(14) Uani 1 1 d .
C5 C 0.6352(5) 0.1664(6) 0.3784(10) 0.0302(19) Uani 1 1 d .
H5 H 0.6062 0.1537 0.2704 0.036 Uiso 1 1 calc R
C6 C 0.6271(5) 0.2364(5) 0.4513(10) 0.0278(18) Uani 1 1 d .
H6 H 0.5921 0.2813 0.4055 0.033 Uiso 1 1 calc R
N7 N 0.6797(4) 0.2289(4) 0.6043(7) 0.0191(13) Uani 1 1 d .
C8 C 0.7174(5) 0.1566(5) 0.6209(9) 0.0209(15) Uani 1 1 d .
C9 C 0.7791(5) 0.1249(6) 0.7720(10) 0.031(2) Uani 1 1 d .
H9A H 0.8087 0.1715 0.8362 0.047 Uiso 1 1 calc R
H9B H 0.8158 0.0883 0.7492 0.047 Uiso 1 1 calc R
H9C H 0.7530 0.0942 0.8297 0.047 Uiso 1 1 calc R
C10 C 0.6907(5) 0.2928(5) 0.7233(9) 0.0226(16) Uani 1 1 d .
H10A H 0.6865 0.3476 0.6735 0.027 Uiso 1 1 calc R
H10B H 0.7451 0.2878 0.8063 0.027 Uiso 1 1 calc R
C11 C 0.6311(4) 0.2882(5) 0.7996(8) 0.0185(15) Uani 1 1 d .
C12 C 0.5897(5) 0.3593(5) 0.8088(9) 0.0230(16) Uani 1 1 d .
H12 H 0.5966 0.4089 0.7609 0.028 Uiso 1 1 calc R
C13 C 0.5392(5) 0.3583(5) 0.8864(9) 0.0198(15) Uani 1 1 d .
H13 H 0.5123 0.4076 0.8921 0.024 Uiso 1 1 calc R
C14 C 0.5265(4) 0.2863(5) 0.9573(8) 0.0174(14) Uani 1 1 d .
C15 C 0.5662(5) 0.2141(5) 0.9428(9) 0.0209(15) Uani 1 1 d .
H15 H 0.5574 0.1637 0.9860 0.025 Uiso 1 1 calc R
C16 C 0.6178(5) 0.2156(5) 0.8663(9) 0.0231(16) Uani 1 1 d .
H16 H 0.6445 0.1664 0.8593 0.028 Uiso 1 1 calc R
Cl17 Cl 0.4764(7) 0.0000 0.2798(15) 0.085(3) Uani 0.50 2 d SPDU
Cl18 Cl 0.5123(5) -0.0890(5) 0.5713(9) 0.079(2) Uani 0.50 1 d PDU
C19 C 0.5373(16) 0.0000 0.483(2) 0.056(9) Uani 0.50 2 d SPD
H19 H 0.5951 0.0000 0.5020 0.067 Uiso 0.50 2 calc SPR

loop_
_atom_site_aniso_label
_atom_site_aniso_U_11
_atom_site_aniso_U_22
_atom_site_aniso_U_33
_atom_site_aniso_U_23
_atom_site_aniso_U_13
_atom_site_aniso_U_12
Cd1 0.0244(4) 0.0127(4) 0.0190(4) 0.000 0.0106(3) 0.000
I2 0.0224(4) 0.0215(4) 0.0248(4) 0.000 0.0114(3) 0.000
I3 0.0434(5) 0.0155(4) 0.0191(4) 0.000 0.0121(3) 0.000
N4 0.026(3) 0.020(3) 0.022(3) 0.001(3) 0.012(3) 0.004(3)
C5 0.036(5) 0.027(5) 0.023(4) -0.001(3) 0.007(4) 0.007(4)
C6 0.035(4) 0.025(4) 0.027(4) 0.003(3) 0.016(4) 0.008(4)
N7 0.024(3) 0.015(3) 0.025(3) 0.000(3) 0.017(3) -0.001(3)
C8 0.023(4) 0.016(4) 0.024(4) 0.002(3) 0.010(3) 0.001(3)
C9 0.035(5) 0.030(5) 0.022(4) 0.003(3) 0.003(4) 0.010(4)
C10 0.032(4) 0.015(4) 0.027(4) -0.005(3) 0.017(3) -0.003(3)
C11 0.023(4) 0.020(4) 0.018(3) -0.001(3) 0.014(3) 0.001(3)
C12 0.031(4) 0.020(4) 0.020(4) 0.004(3) 0.013(3) -0.004(3)
C13 0.026(4) 0.014(4) 0.023(4) 0.000(3) 0.014(3) 0.005(3)
C14 0.018(3) 0.018(4) 0.014(3) -0.006(3) 0.003(3) 0.001(3)
C15 0.029(4) 0.015(4) 0.024(4) 0.001(3) 0.016(3) 0.001(3)
C16 0.033(4) 0.015(4) 0.026(4) 0.000(3) 0.017(3) 0.002(3)
Cl17 0.087(4) 0.081(4) 0.083(4) 0.000 0.030(2) 0.000
Cl18 0.083(3) 0.080(3) 0.079(3) 0.0056(18) 0.0361(19) 0.0005(18)
C19 0.07(2) 0.043(18) 0.07(2) 0.000 0.05(2) 0.000

loop_
_atom_type_symbol
_atom_type_description
_atom_type_scat_dispersion_real
_atom_type_scat_dispersion_imag
_atom_type_scat_source
C C 0.0033 0.0016 'International Tables Vol C Tables 4.2.6.8 and 6.1.1.4'
H H 0.0000 0.0000 'International Tables Vol C Tables 4.2.6.8 and 6.1.1.4'
N N 0.0061 0.0033 'International Tables Vol C Tables 4.2.6.8 and 6.1.1.4'
Cd Cd -0.8075 1.2024 'International Tables Vol C Tables 4.2.6.8 and 6.1.1.4'
I I -0.4742 1.8119 'International Tables Vol C Tables 4.2.6.8 and 6.1.1.4'
O O 0.0106 0.0060 'International Tables Vol C Tables 4.2.6.8 and 6.1.1.4'
Cl Cl 0.1484 0.1585 'International Tables Vol C Tables 4.2.6.8 and 6.1.1.4'

loop_
_geom_angle_atom_site_label_1
_geom_angle_atom_site_label_2
_geom_angle_atom_site_label_3
_geom_angle
_geom_angle_site_symmetry_1
_geom_angle_site_symmetry_3
N4 Cd1 N4 114.5(3) 6 .
N4 Cd1 I2 108.76(17) 6 .
N4 Cd1 I2 108.76(17) . .
N4 Cd1 I3 105.97(17) 6 .
N4 Cd1 I3 105.98(17) . .
I2 Cd1 I3 112.97(4) . .
C8 N4 C5 105.6(7) . .
C8 N4 Cd1 130.6(5) . .
C5 N4 Cd1 123.4(5) . .
C6 C5 N4 109.5(7) . .
C6 C5 H5 125.2 . .
N4 C5 H5 125.2 . .
C5 C6 N7 105.6(7) . .
C5 C6 H6 127.2 . .
N7 C6 H6 127.2 . .
C8 N7 C6 108.5(7) . .
C8 N7 C10 128.4(7) . .
C6 N7 C10 123.1(7) . .
N4 C8 N7 110.8(7) . .
N4 C8 C9 124.4(7) . .
N7 C8 C9 124.8(7) . .
C8 C9 H9A 109.5 . .
C8 C9 H9B 109.5 . .
H9A C9 H9B 109.5 . .
C8 C9 H9C 109.5 . .
H9A C9 H9C 109.5 . .
H9B C9 H9C 109.5 . .
N7 C10 C11 113.8(6) . .
N7 C10 H10A 108.8 . .
C11 C10 H10A 108.8 . .
N7 C10 H10B 108.8 . .
C11 C10 H10B 108.8 . .
H10A C10 H10B 107.7 . .
C16 C11 C12 118.3(7) . .
C16 C11 C10 122.1(7) . .
C12 C11 C10 119.6(7) . .
C13 C12 C11 120.9(7) . .
C13 C12 H12 119.6 . .
C11 C12 H12 119.6 . .
C12 C13 C14 121.6(7) . .
C12 C13 H13 119.2 . .
C14 C13 H13 119.2 . .
C13 C14 C15 117.2(7) . .
C13 C14 C14 121.2(5) . 2_657
C15 C14 C14 121.6(5) . 2_657
C16 C15 C14 121.0(7) . .
C16 C15 H15 119.5 . .
C14 C15 H15 119.5 . .
C15 C16 C11 120.9(7) . .
C15 C16 H16 119.5 . .
C11 C16 H16 119.5 . .
Cl18 Cl18 C19 75.4(8) 2_656 2_656
Cl18 Cl18 C19 63.9(7) 2_656 .
C19 Cl18 C19 51.5(17) 2_656 .
Cl18 Cl18 Cl17 131.2(4) 2_656 2_656
C19 Cl18 Cl17 57.9(6) 2_656 2_656
C19 Cl18 Cl17 75.6(8) . 2_656
Cl17 C19 Cl18 108.4(10) . .
Cl17 C19 Cl18 108.4(10) . 6
Cl18 C19 Cl18 106.3(13) . 6
Cl17 C19 H19 111.2 . .
Cl18 C19 H19 111.2 . .
Cl18 C19 H19 111.2 6 .

loop_
_geom_bond_atom_site_label_1
_geom_bond_atom_site_label_2
_geom_bond_distance
_geom_bond_site_symmetry_2
Cd1 N4 2.238(7) 6
Cd1 N4 2.238(7) .
Cd1 I2 2.7354(11) .
Cd1 I3 2.7388(11) .
N4 C8 1.322(10) .
N4 C5 1.384(11) .
C5 C6 1.357(12) .
C5 H5 0.9500 .
C6 N7 1.366(11) .
C6 H6 0.9500 .
N7 C8 1.336(10) .
N7 C10 1.465(10) .
C8 C9 1.497(11) .
C9 H9A 0.9800 .
C9 H9B 0.9800 .
C9 H9C 0.9800 .
C10 C11 1.516(10) .
C10 H10A 0.9900 .
C10 H10B 0.9900 .
C11 C16 1.392(11) .
C11 C12 1.398(11) .
C12 C13 1.375(11) .
C12 H12 0.9500 .
C13 C14 1.401(11) .
C13 H13 0.9500 .
C14 C15 1.410(10) .
C14 C14 1.471(15) 2_657
C15 C16 1.384(11) .
C15 H15 0.9500 .
C16 H16 0.9500 .
Cl17 C19 1.768(18) .
Cl18 Cl18 1.214(16) 2_656
Cl18 C19 1.672(15) 2_656
Cl18 C19 1.801(14) .
Cl18 Cl17 1.947(12) 2_656
C19 Cl18 1.801(14) 6
C19 H19 1.0000 .
